data_7226196
loop_
_publ_author_name
'Smole\'n, Micha\/l'
'Kosnik, Wioletta'
'Loska, Rafa\/l'
'Gajda, Roman'
'Malinska, Maura'
'Wozniak, Krzysztof'
'Grela, Karol'

_publ_section_title
;
 Synthesis and catalytic activity of ruthenium indenylidene complexes
 bearing unsymmetrical NHC containing a heteroaromatic moiety
;
_journal_name_full 'RSC Adv.'
_journal_paper_doi 10.1039/C6RA18210K
_journal_year 2016
_chemical_formula_moiety 'C50 H63 Cl2 N2 P Ru S, 0.5(C1 H2 Cl2)'
_chemical_formula_sum 'C50.5 H64 Cl3 N2 P Ru S'
_chemical_formula_weight 969.48
_chemical_name_systematic
;
 ?
;
_space_group_crystal_system monoclinic
_space_group_IT_number 15
_space_group_name_Hall '-C 2yc'
_space_group_name_H-M_alt 'C 1 2/c 1'
_symmetry_space_group_name_Hall '-C 2yc'
_symmetry_space_group_name_H-M 'C 1 2/c 1'
_atom_sites_solution_hydrogens geom
_audit_creation_date 2016-02-08
_audit_creation_method
;
Olex2 1.2
(compiled 2015.09.30 svn.r3233 for OlexSys, GUI svn.r5103)
;
_audit_update_record
;
2016-02-16 deposited with the CCDC.
2016-08-08 downloaded from the CCDC.
;
_cell_angle_alpha 90
_cell_angle_beta 112.519(3)
_cell_angle_gamma 90
_cell_formula_units_Z 8
_cell_length_a 31.4399(9)
_cell_length_b 14.5840(5)
_cell_length_c 24.2430(7)
_cell_measurement_reflns_used 16958
_cell_measurement_temperature 100(2)
_cell_measurement_theta_max 28.6294
_cell_measurement_theta_min 1.8150
_cell_volume 10268.3(6)
_computing_molecular_graphics 'Olex2 (Dolomanov et al., 2009)'
_computing_publication_material 'Olex2 (Dolomanov et al., 2009)'
_computing_structure_refinement 'ShelXL (Sheldrick, 2015)'
_diffrn_ambient_temperature 100(2)
_diffrn_measured_fraction_theta_full 0.997
_diffrn_measured_fraction_theta_max 0.998
_diffrn_measurement_device_type 'KUMA4 CCD'
_diffrn_measurement_method 'omega scan'
_diffrn_radiation_monochromator graphite
_diffrn_radiation_type MoK\a
_diffrn_radiation_wavelength 0.71073
_diffrn_reflns_av_R_equivalents 0.0520
_diffrn_reflns_av_unetI/netI 0.0418
_diffrn_reflns_Laue_measured_fraction_full 0.997
_diffrn_reflns_Laue_measured_fraction_max 0.998
_diffrn_reflns_limit_h_max 38
_diffrn_reflns_limit_h_min -38
_diffrn_reflns_limit_k_max 17
_diffrn_reflns_limit_k_min -17
_diffrn_reflns_limit_l_max 29
_diffrn_reflns_limit_l_min -29
_diffrn_reflns_number 51125
_diffrn_reflns_point_group_measured_fraction_full 0.997
_diffrn_reflns_point_group_measured_fraction_max 0.998
_diffrn_reflns_theta_full 25.242
_diffrn_reflns_theta_max 25.680
_diffrn_reflns_theta_min 1.938
_diffrn_source 'fine-focus sealed tube'
_exptl_absorpt_coefficient_mu 0.567
_exptl_absorpt_correction_T_max 0.9455
_exptl_absorpt_correction_T_min 0.8050
_exptl_absorpt_correction_type multi-scan
_exptl_absorpt_process_details
;
CrysAlisPro, Agilent Technologies,
Version 1.171.35.15 (release 03-08-2011 CrysAlis171 .NET)
(compiled Aug  3 2011,13:03:54)
Empirical absorption correction using spherical harmonics,
 implemented in SCALE3 ABSPACK scaling algorithm.
;
_exptl_crystal_colour red
_exptl_crystal_density_diffrn 1.254
_exptl_crystal_description plate
_exptl_crystal_F_000 4056
_exptl_crystal_size_max 0.4
_exptl_crystal_size_mid 0.1
_exptl_crystal_size_min 0.1
_refine_diff_density_max 1.179
_refine_diff_density_min -0.589
_refine_diff_density_rms 0.093
_refine_ls_extinction_method none
_refine_ls_goodness_of_fit_ref 1.074
_refine_ls_hydrogen_treatment constr
_refine_ls_matrix_type full
_refine_ls_number_parameters 631
_refine_ls_number_reflns 9735
_refine_ls_number_restraints 82
_refine_ls_restrained_S_all 1.073
_refine_ls_R_factor_all 0.0811
_refine_ls_R_factor_gt 0.0543
_refine_ls_shift/su_max 0.001
_refine_ls_shift/su_mean 0.000
_refine_ls_structure_factor_coef Fsqd
_refine_ls_weighting_details
;
 w=1/[\s^2^(Fo^2^)+(0.0701P)^2^+48.8624P]
 where P=(Fo^2^+2Fc^2^)/3
;
_refine_ls_weighting_scheme calc
_refine_ls_wR_factor_gt 0.1395
_refine_ls_wR_factor_ref 0.1563
_reflns_Friedel_coverage 0.000
_reflns_number_gt 7283
_reflns_number_total 9735
_reflns_threshold_expression 'I > 2\s(I)'
_cod_data_source_file c6ra18210k2.cif
_cod_data_source_block 5a
_cod_original_formula_sum 'C50.50 H64 Cl3 N2 P Ru S'
_cod_database_code 7226196
_shelxl_version_number 2013-2
_shelx_space_group_comment
;
The symmetry employed for this shelxl refinement is uniquely defined
by the following loop, which should always be used as a source of
symmetry information in preference to the above space-group names.
They are only intended as comments.
;
_shelx_estimated_absorpt_t_max 0.945
_shelx_estimated_absorpt_t_min 0.805
_olex2_refinement_description
;
1. Fixed Uiso
 At 1.2 times of:
  All C(H) groups, All C(H,H) groups, All C(H,H,H,H) groups
 At 1.5 times of:
  All C(H,H,H) groups
2. Restrained distances
 C100-Cl3
 1.79 with sigma of 0.01
 Cl3A-C101
 1.79 with sigma of 0.01
 C101-Cl4A
 1.79 with sigma of 0.01
 C26A-C31A \\sim C26B-C31B
 with sigma of 0.02
3. Restrained planarity
 S1B, C15B, C16B, C14B, C13B
 with sigma of 0.1
4. Uiso/Uaniso restraints and constraints
C17B \\sim C18B \\sim C19B \\sim C20B \\sim C21B \\sim C22B \\sim C23B \\sim
C24B \\sim C25B \\sim C26B \\sim C27B \\sim C28B \\sim C29B \\sim C30B \\sim
C31B: within 2A with sigma of 0.04 and sigma for terminal atoms of 0.08
Uanis(Cl4) \\sim Ueq, Uanis(Cl3) \\sim Ueq, Uanis(Cl3A) \\sim Ueq, Uanis(Cl4A)
\\sim Ueq: with sigma of 0.1 and sigma for terminal atoms of 0.2
Uanis(C100) \\sim Ueq, Uanis(C101) \\sim Ueq: with sigma of 0.1 and sigma for
terminal atoms of 0.2
Uanis(Cl4) = Uanis(Cl3)
Uanis(C13A) = Uanis(C13B)
Uanis(S1) = Uanis(C14B)
Uanis(C16A) = Uanis(C15B)
Uanis(C16B) = Uanis(C15A)
Uanis(C14A) = Uanis(S1B)
Uanis(Cl3A) = Uanis(Cl4A)
Uanis(C100) = Uanis(C101)
5. Same fragment restrains
{Ru1, C17B, C18B, C19B, C25B, C24B} sigma for 1-2: 0.02, 1-3: 0.04
as
{Ru1, C17A, C18A, C19A, C25A, C24A}
{S1B, C16B, C15B, C14B, C13B} sigma for 1-2: 0.02, 1-3: 0.04
as
{S1, C16A, C15A, C14A, C13A}
6. Others
 Sof(Cl3A)=Sof(Cl4A)=Sof(C101)=Sof(H10F)=Sof(H10G)=0.5*(1-FVAR(2))
 Sof(C100)=Sof(H10D)=Sof(H10E)=Sof(Cl4)=Sof(Cl3)=0.5*FVAR(2)
 Sof(H12C)=Sof(H12D)=Sof(S1B)=Sof(C16B)=Sof(H16B)=Sof(C15B)=Sof(H15B)=
 Sof(C14B)=Sof(H14B)=Sof(C13B)=1-FVAR(2)
 Sof(H12A)=Sof(H12B)=Sof(S1)=Sof(C16A)=Sof(H16A)=Sof(C15A)=Sof(H15A)=Sof(C14A)=
 Sof(H14A)=Sof(C13A)=FVAR(2)
 Sof(C17B)=Sof(C18B)=Sof(H18B)=Sof(C19B)=Sof(C25B)=Sof(C24B)=Sof(C23B)=
 Sof(H23B)=Sof(C22B)=Sof(H22B)=Sof(C21B)=Sof(H21B)=Sof(C20B)=Sof(H20B)=
 Sof(C26B)=Sof(C27B)=Sof(H27B)=Sof(C28B)=Sof(H28B)=Sof(C29B)=Sof(H29B)=
 Sof(C30B)=Sof(H30B)=Sof(C31B)=Sof(H31B)=1-FVAR(3)
 Sof(C17A)=Sof(C18A)=Sof(H18A)=Sof(C19A)=Sof(C25A)=Sof(C24A)=Sof(C20A)=
 Sof(H20A)=Sof(C21A)=Sof(H21A)=Sof(C22A)=Sof(H22A)=Sof(C23A)=Sof(H23A)=
 Sof(C26A)=Sof(C27A)=Sof(H27A)=Sof(C28A)=Sof(H28A)=Sof(C29A)=Sof(H29A)=
 Sof(C30A)=Sof(H30A)=Sof(C31A)=Sof(H31A)=FVAR(3)
7.a Ternary CH refined with riding coordinates:
 C32(H32), C38(H38), C44(H44)
7.b Secondary CH2 refined with riding coordinates:
 C2(H2A,H2B), C3(H3A,H3B), C12(H12A,H12B), C12(H12C,H12D), C33(H33A,H33B),
 C34(H34A,H34B), C35(H35A,H35B), C36(H36A,H36B), C37(H37A,H37B), C39(H39A,H39B),
  C40(H40A,H40B), C41(H41A,H41B), C42(H42A,H42B), C43(H43A,H43B), C45(H45A,
 H45B), C46(H46A,H46B), C47(H47A,H47B), C48(H48A,H48B), C49(H49A,H49B),
 C100(H10D,H10E), C101(H10F,H10G)
7.c Aromatic/amide H refined with riding coordinates:
 C6(H6), C8(H8), C18A(H18A), C18B(H18B), C20A(H20A), C21A(H21A), C22A(H22A),
 C23A(H23A), C27A(H27A), C28A(H28A), C29A(H29A), C30A(H30A), C31A(H31A),
 C23B(H23B), C22B(H22B), C21B(H21B), C20B(H20B), C27B(H27B), C28B(H28B),
 C29B(H29B), C30B(H30B), C31B(H31B), C16A(H16A), C15A(H15A), C14A(H14A),
 C16B(H16B), C15B(H15B), C14B(H14B)
7.d Idealised Me refined as rotating group:
 C9(H9A,H9B,H9C), C10(H10A,H10B,H10C), C50(H50A,H50B,H50C)
;
_olex2_submission_special_instructions 'No special instructions were received'

loop_
_space_group_symop_operation_xyz
'x, y, z'
'-x, y, -z+1/2'
'x+1/2, y+1/2, z'
'-x+1/2, y+1/2, -z+1/2'
'-x, -y, -z'
'x, -y, z-1/2'
'-x+1/2, -y+1/2, -z'
'x+1/2, -y+1/2, z-1/2'

loop_
_atom_site_label
_atom_site_type_symbol
_atom_site_fract_x
_atom_site_fract_y
_atom_site_fract_z
_atom_site_U_iso_or_equiv
_atom_site_adp_type
_atom_site_occupancy
_atom_site_site_symmetry_order
_atom_site_calc_flag
_atom_site_refinement_flags_posn
_atom_site_refinement_flags_adp
_atom_site_refinement_flags_occupancy
_atom_site_disorder_assembly
_atom_site_disorder_group
C1 C 0.09778(14) 0.9565(3) 0.10358(18) 0.0309(10) Uani 1 1 d . . . . .
C2 C 0.06852(18) 0.9351(4) 0.1782(2) 0.0458(13) Uani 1 1 d . . . . .
H2A H 0.0476 0.9744 0.1882 0.055 Uiso 1 1 calc R . . . .
H2B H 0.0866 0.8994 0.2130 0.055 Uiso 1 1 calc R . . . .
C3 C 0.04238(16) 0.8731(4) 0.1257(2) 0.0417(12) Uani 1 1 d . . . . .
H3A H 0.0437 0.8095 0.1379 0.050 Uiso 1 1 calc R . . . .
H3B H 0.0104 0.8917 0.1063 0.050 Uiso 1 1 calc R . . . .
C4 C 0.12288(15) 1.0665(4) 0.19062(18) 0.0344(11) Uani 1 1 d . . . . .
C5 C 0.16642(16) 1.0544(4) 0.23580(19) 0.0375(11) Uani 1 1 d . . . . .
C6 C 0.18807(16) 1.1306(4) 0.26944(19) 0.0401(12) Uani 1 1 d . . . . .
H6 H 0.2173 1.1238 0.2990 0.048 Uiso 1 1 calc R . . . .
C7 C 0.16741(17) 1.2166(4) 0.2603(2) 0.0425(12) Uani 1 1 d . . . . .
C8 C 0.12353(17) 1.2253(4) 0.2160(2) 0.0454(13) Uani 1 1 d . . . . .
H8 H 0.1091 1.2822 0.2100 0.054 Uiso 1 1 calc R . . . .
C9 C 0.18937(18) 0.9624(4) 0.2462(2) 0.0449(13) Uani 1 1 d . . . . .
H9A H 0.1764 0.9242 0.2680 0.067 Uiso 1 1 calc GR . . . .
H9B H 0.2218 0.9697 0.2688 0.067 Uiso 1 1 calc GR . . . .
H9C H 0.1847 0.9343 0.2085 0.067 Uiso 1 1 calc GR . . . .
C10 C 0.05365(17) 1.1648(4) 0.1314(2) 0.0525(14) Uani 1 1 d . . . . .
H10A H 0.0553 1.1501 0.0936 0.079 Uiso 1 1 calc GR . . . .
H10B H 0.0439 1.2273 0.1309 0.079 Uiso 1 1 calc GR . . . .
H10C H 0.0320 1.1248 0.1384 0.079 Uiso 1 1 calc GR . . . .
C11 C 0.10065(16) 1.1524(4) 0.1806(2) 0.0405(12) Uani 1 1 d . . . . .
C12 C 0.05160(17) 0.8481(4) 0.0273(2) 0.0439(12) Uani 1 1 d . . . . .
H12A H 0.0695 0.8720 0.0056 0.053 Uiso 0.685(5) 1 calc R . P A 1
H12B H 0.0197 0.8651 0.0058 0.053 Uiso 0.685(5) 1 calc R . P A 1
H12C H 0.0250 0.8835 0.0027 0.053 Uiso 0.315(5) 1 calc R . P A 2
H12D H 0.0753 0.8583 0.0117 0.053 Uiso 0.315(5) 1 calc R . P A 2
Ru1 Ru 0.13457(2) 0.99182(3) 0.05221(2) 0.02679(12) Uani 1 1 d D . . . .
C17A C 0.1736(3) 1.0801(5) 0.1010(4) 0.027(3) Uani 0.866(4) 1 d D . P B 1
C18A C 0.21985(19) 1.0600(6) 0.1458(3) 0.0261(13) Uani 0.866(4) 1 d D . P B 1
H18A H 0.2321 1.0012 0.1542 0.031 Uiso 0.866(4) 1 calc R . P B 1
C19A C 0.24272(17) 1.1366(4) 0.1735(2) 0.0273(12) Uani 0.866(4) 1 d D . P B 1
C25A C 0.21214(19) 1.2162(4) 0.1488(2) 0.0266(12) Uani 0.866(4) 1 d D . P B 1
C24A C 0.1703(2) 1.1837(4) 0.1068(3) 0.0280(12) Uani 0.866(4) 1 d D . P B 1
C17B C 0.1690(17) 1.081(2) 0.103(3) 0.03(2) Uiso 0.134(4) 1 d D U P B 2
C18B C 0.1512(10) 1.1750(18) 0.0936(13) 0.015(8) Uiso 0.134(4) 1 d D U P B 2
H18B H 0.1225 1.1921 0.0658 0.018 Uiso 0.134(4) 1 calc R . P B 2
C19B C 0.1823(11) 1.2331(16) 0.1309(13) 0.022(6) Uiso 0.134(4) 1 d D U P B 2
C25B C 0.2244(10) 1.1818(19) 0.1651(12) 0.011(7) Uiso 0.134(4) 1 d D U P B 2
C24B C 0.2178(12) 1.089(2) 0.148(2) 0.034(15) Uiso 0.134(4) 1 d D U P B 2
C20A C 0.21951(19) 1.3086(4) 0.1585(2) 0.0364(13) Uani 0.866(4) 1 d . . P B 1
H20A H 0.2479 1.3296 0.1852 0.044 Uiso 0.866(4) 1 calc R . P B 1
C21A C 0.1848(3) 1.3711(5) 0.1287(3) 0.0455(15) Uani 0.866(4) 1 d . . P B 1
H21A H 0.1897 1.4337 0.1357 0.055 Uiso 0.866(4) 1 calc R . P B 1
C22A C 0.1429(2) 1.3387(4) 0.0884(3) 0.0458(15) Uani 0.866(4) 1 d . . P B 1
H22A H 0.1194 1.3801 0.0692 0.055 Uiso 0.866(4) 1 calc R . P B 1
C23A C 0.13530(19) 1.2449(4) 0.0761(2) 0.0376(13) Uani 0.866(4) 1 d . . P B 1
H23A H 0.1075 1.2241 0.0481 0.045 Uiso 0.866(4) 1 calc R . P B 1
C26A C 0.2900(2) 1.1381(5) 0.2204(3) 0.0295(15) Uani 0.866(4) 1 d D . P B 1
C27A C 0.32182(19) 1.0735(4) 0.2186(2) 0.0372(13) Uani 0.866(4) 1 d . . P B 1
H27A H 0.3131 1.0291 0.1888 0.045 Uiso 0.866(4) 1 calc R . P B 1
C28A C 0.3666(2) 1.0743(5) 0.2610(3) 0.0535(18) Uani 0.866(4) 1 d . . P B 1
H28A H 0.3877 1.0307 0.2594 0.064 Uiso 0.866(4) 1 calc R . P B 1
C29A C 0.3798(2) 1.1406(5) 0.3059(3) 0.061(2) Uani 0.866(4) 1 d . . P B 1
H29A H 0.4098 1.1415 0.3343 0.073 Uiso 0.866(4) 1 calc R . P B 1
C30A C 0.3482(2) 1.2052(5) 0.3081(2) 0.0489(16) Uani 0.866(4) 1 d . . P B 1
H30A H 0.3569 1.2496 0.3380 0.059 Uiso 0.866(4) 1 calc R . P B 1
C31A C 0.30355(19) 1.2037(4) 0.2658(2) 0.0355(13) Uani 0.866(4) 1 d D . P B 1
H31A H 0.2824 1.2468 0.2676 0.043 Uiso 0.866(4) 1 calc R . P B 1
C23B C 0.2485(11) 1.021(2) 0.1750(14) 0.027(7) Uiso 0.134(4) 1 d . U P B 2
H23B H 0.2437 0.9600 0.1640 0.032 Uiso 0.134(4) 1 calc R . P B 2
C22B C 0.2907(14) 1.057(3) 0.2238(16) 0.042(9) Uiso 0.134(4) 1 d . U P B 2
H22B H 0.3156 1.0183 0.2426 0.050 Uiso 0.134(4) 1 calc R . P B 2
C21B C 0.2924(19) 1.151(4) 0.241(2) 0.037(13) Uiso 0.134(4) 1 d . U P B 2
H21B H 0.3167 1.1704 0.2753 0.045 Uiso 0.134(4) 1 calc R . P B 2
C20B C 0.2613(11) 1.208(2) 0.2114(15) 0.035(8) Uiso 0.134(4) 1 d . U P B 2
H20B H 0.2648 1.2694 0.2224 0.041 Uiso 0.134(4) 1 calc R . P B 2
C26B C 0.1719(13) 1.331(3) 0.1287(16) 0.026(8) Uiso 0.134(4) 1 d D U P B 2
C27B C 0.1255(13) 1.361(3) 0.1161(16) 0.038(8) Uiso 0.134(4) 1 d . U P B 2
H27B H 0.1021 1.3177 0.1063 0.046 Uiso 0.134(4) 1 calc R . P B 2
C28B C 0.1150(14) 1.452(3) 0.1182(16) 0.044(9) Uiso 0.134(4) 1 d . U P B 2
H28B H 0.0860 1.4715 0.1153 0.052 Uiso 0.134(4) 1 calc R . P B 2
C29B C 0.1527(13) 1.518(3) 0.1254(17) 0.043(9) Uiso 0.134(4) 1 d . U P B 2
H29B H 0.1469 1.5805 0.1224 0.051 Uiso 0.134(4) 1 calc R . P B 2
C30B C 0.1964(12) 1.486(2) 0.1365(15) 0.033(7) Uiso 0.134(4) 1 d . U P B 2
H30B H 0.2200 1.5278 0.1433 0.039 Uiso 0.134(4) 1 calc R . P B 2
C31B C 0.2061(15) 1.398(3) 0.138(2) 0.049(12) Uiso 0.134(4) 1 d D U P B 2
H31B H 0.2361 1.3794 0.1453 0.059 Uiso 0.134(4) 1 calc R . P B 2
C32 C 0.12697(14) 0.9179(3) -0.09324(18) 0.0324(10) Uani 1 1 d . . . . .
H32 H 0.1399 0.9240 -0.1240 0.039 Uiso 1 1 calc R . . . .
C33 C 0.07638(16) 0.9477(4) -0.12228(19) 0.0397(11) Uani 1 1 d . . . . .
H33A H 0.0615 0.9406 -0.0941 0.048 Uiso 1 1 calc R . . . .
H33B H 0.0746 1.0118 -0.1337 0.048 Uiso 1 1 calc R . . . .
C34 C 0.05195(18) 0.8885(4) -0.1774(2) 0.0524(15) Uani 1 1 d . . . . .
H34A H 0.0198 0.9064 -0.1954 0.063 Uiso 1 1 calc R . . . .
H34B H 0.0657 0.8993 -0.2065 0.063 Uiso 1 1 calc R . . . .
C35 C 0.05488(17) 0.7881(4) -0.1627(2) 0.0531(15) Uani 1 1 d . . . . .
H35A H 0.0404 0.7531 -0.1991 0.064 Uiso 1 1 calc R . . . .
H35B H 0.0382 0.7760 -0.1370 0.064 Uiso 1 1 calc R . . . .
C36 C 0.10452(16) 0.7576(4) -0.1315(2) 0.0472(13) Uani 1 1 d . . . . .
H36A H 0.1200 0.7617 -0.1592 0.057 Uiso 1 1 calc R . . . .
H36B H 0.1052 0.6940 -0.1194 0.057 Uiso 1 1 calc R . . . .
C37 C 0.13007(15) 0.8165(3) -0.0767(2) 0.0368(11) Uani 1 1 d . . . . .
H37A H 0.1169 0.8068 -0.0470 0.044 Uiso 1 1 calc R . . . .
H37B H 0.1621 0.7981 -0.0595 0.044 Uiso 1 1 calc R . . . .
C38 C 0.22077(14) 0.9442(3) -0.01253(18) 0.0303(10) Uani 1 1 d . . . . .
H38 H 0.2193 0.8817 0.0014 0.036 Uiso 1 1 calc R . . . .
C39 C 0.23567(17) 0.9331(5) -0.0658(2) 0.0531(16) Uani 1 1 d . . . . .
H39A H 0.2119 0.9009 -0.0979 0.064 Uiso 1 1 calc R . . . .
H39B H 0.2396 0.9931 -0.0805 0.064 Uiso 1 1 calc R . . . .
C40 C 0.28072(18) 0.8798(5) -0.0473(2) 0.0607(17) Uani 1 1 d . . . . .
H40A H 0.2757 0.8176 -0.0369 0.073 Uiso 1 1 calc R . . . .
H40B H 0.2903 0.8768 -0.0808 0.073 Uiso 1 1 calc R . . . .
C41 C 0.31861(16) 0.9237(4) 0.0055(2) 0.0422(12) Uani 1 1 d . . . . .
H41A H 0.3266 0.9827 -0.0065 0.051 Uiso 1 1 calc R . . . .
H41B H 0.3458 0.8852 0.0179 0.051 Uiso 1 1 calc R . . . .
C42 C 0.30372(16) 0.9371(4) 0.0578(2) 0.0405(12) Uani 1 1 d . . . . .
H42A H 0.2997 0.8777 0.0731 0.049 Uiso 1 1 calc R . . . .
H42B H 0.3276 0.9698 0.0895 0.049 Uiso 1 1 calc R . . . .
C43 C 0.25884(15) 0.9908(4) 0.0389(2) 0.0362(11) Uani 1 1 d . . . . .
H43A H 0.2496 0.9961 0.0726 0.043 Uiso 1 1 calc R . . . .
H43B H 0.2636 1.0521 0.0270 0.043 Uiso 1 1 calc R . . . .
C44 C 0.15698(15) 1.1076(3) -0.06372(19) 0.0340(10) Uani 1 1 d . . . . .
H44 H 0.1263 1.1286 -0.0680 0.041 Uiso 1 1 calc R . . . .
C45 C 0.1576(2) 1.1178(4) -0.1266(2) 0.0470(13) Uani 1 1 d . . . . .
H45A H 0.1883 1.1059 -0.1252 0.056 Uiso 1 1 calc R . . . .
H45B H 0.1367 1.0737 -0.1534 0.056 Uiso 1 1 calc R . . . .
C46 C 0.1429(2) 1.2145(4) -0.1494(2) 0.0567(15) Uani 1 1 d . . . . .
H46A H 0.1109 1.2231 -0.1550 0.068 Uiso 1 1 calc R . . . .
H46B H 0.1452 1.2217 -0.1879 0.068 Uiso 1 1 calc R . . . .
C47 C 0.1719(2) 1.2882(4) -0.1071(2) 0.0508(14) Uani 1 1 d . . . . .
H47A H 0.1589 1.3481 -0.1216 0.061 Uiso 1 1 calc R . . . .
H47B H 0.2029 1.2865 -0.1065 0.061 Uiso 1 1 calc R . . . .
C48 C 0.17367(19) 1.2744(4) -0.0438(2) 0.0479(13) Uani 1 1 d . . . . .
H48A H 0.1945 1.3187 -0.0171 0.057 Uiso 1 1 calc R . . . .
H48B H 0.1433 1.2841 -0.0432 0.057 Uiso 1 1 calc R . . . .
C49 C 0.18987(16) 1.1786(3) -0.0225(2) 0.0374(11) Uani 1 1 d . . . . .
H49A H 0.1912 1.1706 0.0179 0.045 Uiso 1 1 calc R . . . .
H49B H 0.2206 1.1694 -0.0220 0.045 Uiso 1 1 calc R . . . .
C50 C 0.1924(2) 1.2985(4) 0.2955(2) 0.0558(15) Uani 1 1 d . . . . .
H50A H 0.2182 1.2783 0.3298 0.084 Uiso 1 1 calc GR . . . .
H50B H 0.1719 1.3334 0.3082 0.084 Uiso 1 1 calc GR . . . .
H50C H 0.2031 1.3361 0.2709 0.084 Uiso 1 1 calc GR . . . .
N1 N 0.09863(13) 0.9897(3) 0.15605(16) 0.0348(9) Uani 1 1 d . . . . .
N2 N 0.06798(12) 0.8880(3) 0.08658(16) 0.0334(9) Uani 1 1 d . . . . .
Cl1 Cl 0.18253(4) 0.86056(8) 0.09358(5) 0.0312(2) Uani 1 1 d . . . . .
Cl2 Cl 0.06893(4) 1.08140(9) -0.00788(5) 0.0374(3) Uani 1 1 d . . . . .
P1 P 0.16239(4) 0.99247(8) -0.02980(4) 0.0273(3) Uani 1 1 d . . . . .
S1 S 0.00854(11) 0.6760(3) 0.02999(16) 0.0964(13) Uani 0.685(5) 1 d D . P A 1
C16A C 0.0425(5) 0.5786(8) 0.0409(6) 0.098(4) Uani 0.685(5) 1 d D . P A 1
H16A H 0.0319 0.5205 0.0451 0.117 Uiso 0.685(5) 1 calc R . P A 1
C15A C 0.0833(5) 0.5930(8) 0.0428(6) 0.084(3) Uani 0.685(5) 1 d D . P A 1
H15A H 0.1042 0.5458 0.0467 0.101 Uiso 0.685(5) 1 calc R . P A 1
C14A C 0.0929(8) 0.6752(15) 0.0391(14) 0.062(2) Uani 0.685(5) 1 d D . P A 1
H14A H 0.1219 0.6937 0.0413 0.075 Uiso 0.685(5) 1 calc R . P A 1
C13A C 0.0559(3) 0.7401(6) 0.0309(5) 0.046(2) Uani 0.685(5) 1 d D . P A 1
S1B S 0.0867(4) 0.6956(8) 0.0306(7) 0.062(2) Uani 0.315(5) 1 d D . P A 2
C16B C 0.0511(8) 0.6068(14) 0.0003(10) 0.084(3) Uani 0.315(5) 1 d D . P A 2
H16B H 0.0612 0.5478 -0.0026 0.101 Uiso 0.315(5) 1 calc R . P A 2
C15B C 0.0088(8) 0.6298(16) -0.0183(10) 0.098(4) Uani 0.315(5) 1 d D . P A 2
H15B H -0.0138 0.5853 -0.0344 0.117 Uiso 0.315(5) 1 calc R . P A 2
C14B C -0.0023(8) 0.7069(18) -0.0155(12) 0.0964(13) Uani 0.315(5) 1 d D . P A 2
H14B H -0.0324 0.7287 -0.0317 0.116 Uiso 0.315(5) 1 calc R . P A 2
C13B C 0.0405(6) 0.7653(13) 0.0190(13) 0.046(2) Uani 0.315(5) 1 d D . P A 2
C100 C 0.0147(11) 0.733(3) 0.2434(12) 0.094(8) Uani 0.212(4) 1 d D U P C -1
H10D H 0.0200 0.6968 0.2791 0.113 Uiso 0.212(4) 1 calc R . P C -1
H10E H 0.0436 0.7367 0.2380 0.113 Uiso 0.212(4) 1 calc R . P C -1
Cl4 Cl 0.0006(16) 0.8278(14) 0.253(2) 0.171(6) Uani 0.212(4) 1 d . U P C -1
Cl3 Cl -0.0254(5) 0.6743(14) 0.1817(7) 0.171(6) Uani 0.212(4) 1 d D U P C -1
Cl3A Cl -0.0634(3) 0.5494(9) 0.1008(5) 0.146(3) Uani 0.288(4) 1 d D U P C 2
Cl4A Cl 0.0199(3) 0.4422(8) 0.1631(5) 0.146(3) Uani 0.288(4) 1 d D U P C 2
C101 C -0.0083(5) 0.5495(11) 0.1603(9) 0.094(8) Uani 0.288(4) 1 d D U P C 2
H10F H -0.0118 0.5600 0.1979 0.113 Uiso 0.288(4) 1 calc R . P C 2
H10G H 0.0103 0.5988 0.1544 0.113 Uiso 0.288(4) 1 calc R . P C 2

loop_
_atom_site_aniso_label
_atom_site_aniso_U_11
_atom_site_aniso_U_22
_atom_site_aniso_U_33
_atom_site_aniso_U_23
_atom_site_aniso_U_13
_atom_site_aniso_U_12
C1 0.023(2) 0.048(3) 0.024(2) 0.0036(19) 0.0119(17) 0.004(2)
C2 0.045(3) 0.065(4) 0.040(3) 0.000(2) 0.030(2) -0.011(3)
C3 0.029(2) 0.071(4) 0.032(2) 0.007(2) 0.019(2) -0.005(2)
C4 0.031(2) 0.057(3) 0.022(2) -0.006(2) 0.0183(19) -0.006(2)
C5 0.038(3) 0.061(3) 0.023(2) 0.005(2) 0.023(2) 0.003(2)
C6 0.033(2) 0.071(4) 0.019(2) -0.007(2) 0.0127(19) -0.008(2)
C7 0.041(3) 0.062(4) 0.034(3) -0.012(2) 0.026(2) -0.004(3)
C8 0.039(3) 0.062(4) 0.044(3) -0.013(3) 0.026(2) 0.004(3)
C9 0.046(3) 0.066(4) 0.026(2) 0.010(2) 0.017(2) 0.005(3)
C10 0.035(3) 0.074(4) 0.051(3) -0.007(3) 0.019(2) 0.007(3)
C11 0.032(2) 0.060(3) 0.038(3) -0.004(2) 0.023(2) 0.006(2)
C12 0.035(3) 0.064(4) 0.037(3) -0.009(2) 0.018(2) -0.012(2)
Ru1 0.01988(18) 0.0442(2) 0.01945(18) -0.00068(15) 0.01102(13) -0.00105(15)
C17A 0.030(4) 0.041(5) 0.021(4) 0.004(2) 0.020(3) 0.006(2)
C18A 0.029(3) 0.037(4) 0.018(3) -0.002(3) 0.015(2) -0.002(3)
C19A 0.028(3) 0.038(3) 0.020(2) 0.003(2) 0.014(2) 0.001(3)
C25A 0.021(3) 0.039(3) 0.023(3) 0.002(2) 0.011(2) 0.002(2)
C24A 0.019(3) 0.039(3) 0.029(3) 0.003(2) 0.013(3) 0.001(3)
C20A 0.036(3) 0.039(3) 0.035(3) -0.002(2) 0.014(2) -0.007(2)
C21A 0.054(5) 0.031(4) 0.053(4) 0.001(3) 0.022(4) 0.002(4)
C22A 0.041(3) 0.039(4) 0.057(4) 0.005(3) 0.019(3) 0.007(3)
C23A 0.032(3) 0.044(3) 0.038(3) 0.004(3) 0.014(2) 0.000(2)
C26A 0.030(3) 0.042(4) 0.020(3) -0.001(3) 0.013(3) -0.002(2)
C27A 0.035(3) 0.046(3) 0.029(3) -0.004(2) 0.010(2) 0.003(3)
C28A 0.036(3) 0.074(5) 0.041(3) -0.011(3) 0.005(3) 0.019(3)
C29A 0.036(3) 0.091(6) 0.040(3) -0.017(3) -0.005(3) 0.012(4)
C30A 0.039(3) 0.073(5) 0.027(3) -0.019(3) 0.005(2) 0.004(3)
C31A 0.035(3) 0.046(4) 0.028(3) -0.005(3) 0.015(2) 0.002(3)
C32 0.025(2) 0.053(3) 0.020(2) -0.0030(19) 0.0103(17) -0.003(2)
C33 0.031(2) 0.060(3) 0.026(2) -0.004(2) 0.0078(19) 0.001(2)
C34 0.032(3) 0.091(5) 0.027(2) -0.009(3) 0.004(2) 0.003(3)
C35 0.032(3) 0.077(4) 0.045(3) -0.024(3) 0.008(2) -0.007(3)
C36 0.033(3) 0.068(4) 0.041(3) -0.020(3) 0.013(2) -0.008(3)
C37 0.027(2) 0.052(3) 0.032(2) -0.008(2) 0.0116(19) -0.003(2)
C38 0.027(2) 0.044(3) 0.024(2) 0.0008(19) 0.0147(18) 0.002(2)
C39 0.033(3) 0.102(5) 0.028(2) -0.016(3) 0.016(2) 0.005(3)
C40 0.038(3) 0.101(5) 0.047(3) -0.023(3) 0.022(3) 0.010(3)
C41 0.028(2) 0.064(4) 0.039(3) -0.001(2) 0.018(2) 0.010(2)
C42 0.029(2) 0.063(3) 0.029(2) -0.003(2) 0.012(2) 0.007(2)
C43 0.028(2) 0.052(3) 0.032(2) -0.010(2) 0.0148(19) 0.005(2)
C44 0.027(2) 0.051(3) 0.029(2) 0.004(2) 0.0159(19) 0.002(2)
C45 0.058(3) 0.061(4) 0.029(2) 0.003(2) 0.026(2) -0.009(3)
C46 0.059(4) 0.077(4) 0.038(3) 0.019(3) 0.022(3) 0.002(3)
C47 0.054(3) 0.053(3) 0.053(3) 0.010(3) 0.030(3) -0.003(3)
C48 0.051(3) 0.052(3) 0.050(3) 0.001(3) 0.030(3) -0.002(3)
C49 0.040(3) 0.047(3) 0.033(2) 0.000(2) 0.022(2) -0.003(2)
C50 0.057(3) 0.074(4) 0.049(3) -0.025(3) 0.033(3) -0.013(3)
N1 0.0309(19) 0.053(3) 0.0273(19) 0.0007(17) 0.0186(16) -0.0038(18)
N2 0.0282(19) 0.049(2) 0.0275(19) -0.0019(17) 0.0161(16) -0.0068(18)
Cl1 0.0317(5) 0.0373(6) 0.0288(5) -0.0003(4) 0.0161(4) -0.0016(5)
Cl2 0.0236(5) 0.0627(8) 0.0261(5) 0.0014(5) 0.0096(4) 0.0063(5)
P1 0.0229(5) 0.0425(7) 0.0193(5) -0.0010(5) 0.0114(4) -0.0020(5)
S1 0.0732(19) 0.119(3) 0.096(2) -0.014(2) 0.0315(17) -0.0554(19)
C16A 0.119(10) 0.073(7) 0.096(8) -0.027(6) 0.034(7) -0.036(7)
C15A 0.111(10) 0.060(6) 0.106(9) -0.015(7) 0.067(7) -0.027(7)
C14A 0.070(4) 0.045(6) 0.078(5) 0.005(4) 0.036(4) 0.009(3)
C13A 0.039(6) 0.041(6) 0.064(6) -0.013(5) 0.029(5) -0.007(4)
S1B 0.070(4) 0.045(6) 0.078(5) 0.005(4) 0.036(4) 0.009(3)
C16B 0.111(10) 0.060(6) 0.106(9) -0.015(7) 0.067(7) -0.027(7)
C15B 0.119(10) 0.073(7) 0.096(8) -0.027(6) 0.034(7) -0.036(7)
C14B 0.0732(19) 0.119(3) 0.096(2) -0.014(2) 0.0315(17) -0.0554(19)
C13B 0.039(6) 0.041(6) 0.064(6) -0.013(5) 0.029(5) -0.007(4)
C100 0.071(13) 0.129(19) 0.075(13) 0.039(14) 0.019(11) -0.032(13)
Cl4 0.141(8) 0.245(13) 0.162(10) 0.005(12) 0.097(7) 0.069(11)
Cl3 0.141(8) 0.245(13) 0.162(10) 0.005(12) 0.097(7) 0.069(11)
Cl3A 0.089(4) 0.168(7) 0.175(7) -0.058(6) 0.044(4) -0.024(5)
Cl4A 0.089(4) 0.168(7) 0.175(7) -0.058(6) 0.044(4) -0.024(5)
C101 0.071(13) 0.129(19) 0.075(13) 0.039(14) 0.019(11) -0.032(13)

loop_
_atom_type_symbol
_atom_type_description
_atom_type_scat_dispersion_real
_atom_type_scat_dispersion_imag
_atom_type_scat_source
C C 0.0033 0.0016 'International Tables Vol C Tables 4.2.6.8 and 6.1.1.4'
H H 0.0000 0.0000 'International Tables Vol C Tables 4.2.6.8 and 6.1.1.4'
N N 0.0061 0.0033 'International Tables Vol C Tables 4.2.6.8 and 6.1.1.4'
S S 0.1246 0.1234 'International Tables Vol C Tables 4.2.6.8 and 6.1.1.4'
Ru Ru -1.2594 0.8363 'International Tables Vol C Tables 4.2.6.8 and 6.1.1.4'
Cl Cl 0.1484 0.1585 'International Tables Vol C Tables 4.2.6.8 and 6.1.1.4'
P P 0.1023 0.0942 'International Tables Vol C Tables 4.2.6.8 and 6.1.1.4'

loop_
_geom_angle_atom_site_label_1
_geom_angle_atom_site_label_2
_geom_angle_atom_site_label_3
_geom_angle
N1 C1 Ru1 131.6(3)
N2 C1 Ru1 119.6(3)
N2 C1 N1 108.7(4)
H2A C2 H2B 109.0
C3 C2 H2A 111.1
C3 C2 H2B 111.1
N1 C2 H2A 111.1
N1 C2 H2B 111.1
N1 C2 C3 103.4(4)
C2 C3 H3A 111.5
C2 C3 H3B 111.5
H3A C3 H3B 109.3
N2 C3 C2 101.3(4)
N2 C3 H3A 111.5
N2 C3 H3B 111.5
C5 C4 C11 121.3(5)
C5 C4 N1 120.1(5)
C11 C4 N1 118.5(4)
C4 C5 C9 120.6(5)
C6 C5 C4 118.1(5)
C6 C5 C9 121.4(4)
C5 C6 H6 118.9
C7 C6 C5 122.2(4)
C7 C6 H6 118.9
C6 C7 C8 118.0(5)
C6 C7 C50 121.0(5)
C8 C7 C50 120.9(5)
C7 C8 H8 118.8
C11 C8 C7 122.3(5)
C11 C8 H8 118.8
C5 C9 H9A 109.5
C5 C9 H9B 109.5
C5 C9 H9C 109.5
H9A C9 H9B 109.5
H9A C9 H9C 109.5
H9B C9 H9C 109.5
H10A C10 H10B 109.5
H10A C10 H10C 109.5
H10B C10 H10C 109.5
C11 C10 H10A 109.5
C11 C10 H10B 109.5
C11 C10 H10C 109.5
C4 C11 C10 120.8(5)
C8 C11 C4 118.1(4)
C8 C11 C10 121.1(5)
H12A C12 H12B 108.1
H12C C12 H12D 106.7
N2 C12 H12A 109.5
N2 C12 H12B 109.5
N2 C12 H12C 107.0
N2 C12 H12D 107.0
N2 C12 C13A 110.9(6)
C13A C12 H12A 109.5
C13A C12 H12B 109.5
C13B C12 H12C 107.0
C13B C12 H12D 107.0
C13B C12 N2 121.3(14)
C1 Ru1 Cl1 87.49(13)
C1 Ru1 Cl2 87.25(12)
C1 Ru1 P1 160.71(13)
C17A Ru1 C1 100.0(4)
C17A Ru1 Cl1 97.5(3)
C17A Ru1 Cl2 102.3(3)
C17A Ru1 P1 99.2(4)
C17B Ru1 C1 95(3)
C17B Ru1 Cl1 99.6(12)
C17B Ru1 Cl2 100.0(12)
C17B Ru1 P1 104(3)
Cl1 Ru1 P1 88.85(4)
Cl2 Ru1 Cl1 160.10(4)
Cl2 Ru1 P1 89.81(4)
C18A C17A Ru1 123.7(6)
C18A C17A C24A 102.2(5)
C24A C17A Ru1 134.0(6)
C17A C18A H18A 123.6
C19A C18A C17A 112.7(7)
C19A C18A H18A 123.6
C18A C19A C25A 107.8(5)
C18A C19A C26A 125.1(6)
C25A C19A C26A 127.1(5)
C24A C25A C19A 108.2(5)
C20A C25A C19A 131.3(5)
C20A C25A C24A 120.4(6)
C25A C24A C17A 109.0(5)
C23A C24A C17A 130.8(6)
C23A C24A C25A 120.1(6)
C18B C17B Ru1 118(2)
C18B C17B C24B 104.7(16)
C24B C17B Ru1 136(3)
C17B C18B H18B 124.8
C19B C18B C17B 110.4(17)
C19B C18B H18B 124.8
C18B C19B C25B 108.8(17)
C18B C19B C26B 120(3)
C26B C19B C25B 131(3)
C24B C25B C19B 109.0(17)
C20B C25B C19B 130(3)
C20B C25B C24B 121(3)
C25B C24B C17B 106.9(16)
C23B C24B C17B 128(3)
C23B C24B C25B 124(3)
C25A C20A H20A 119.8
C25A C20A C21A 120.5(6)
C21A C20A H20A 119.8
C20A C21A H21A 120.5
C22A C21A C20A 119.0(7)
C22A C21A H21A 120.5
C21A C22A H22A 119.3
C21A C22A C23A 121.4(6)
C23A C22A H22A 119.3
C24A C23A C22A 118.5(5)
C24A C23A H23A 120.8
C22A C23A H23A 120.8
C27A C26A C19A 119.3(6)
C27A C26A C31A 118.9(5)
C31A C26A C19A 121.7(5)
C26A C27A H27A 119.6
C26A C27A C28A 120.7(6)
C28A C27A H27A 119.6
C27A C28A H28A 120.1
C27A C28A C29A 119.8(6)
C29A C28A H28A 120.1
C28A C29A H29A 120.1
C30A C29A C28A 119.8(5)
C30A C29A H29A 120.1
C29A C30A H30A 120.1
C31A C30A C29A 119.9(5)
C31A C30A H30A 120.1
C26A C31A H31A 119.6
C30A C31A C26A 120.8(5)
C30A C31A H31A 119.6
C24B C23B H23B 123.9
C24B C23B C22B 112(3)
C22B C23B H23B 123.9
C23B C22B H22B 120.3
C21B C22B C23B 119(4)
C21B C22B H22B 120.3
C22B C21B H21B 119.2
C20B C21B C22B 122(5)
C20B C21B H21B 119.2
C25B C20B H20B 119.3
C21B C20B C25B 121(4)
C21B C20B H20B 119.3
C27B C26B C19B 120(3)
C31B C26B C19B 122(4)
C31B C26B C27B 118(4)
C26B C27B H27B 119.2
C28B C27B C26B 122(4)
C28B C27B H27B 119.2
C27B C28B H28B 122.1
C27B C28B C29B 116(4)
C29B C28B H28B 122.1
C28B C29B H29B 120.1
C30B C29B C28B 120(4)
C30B C29B H29B 120.1
C29B C30B H30B 118.7
C31B C30B C29B 123(4)
C31B C30B H30B 118.7
C26B C31B H31B 119.5
C30B C31B C26B 121(4)
C30B C31B H31B 119.5
C33 C32 H32 106.5
C33 C32 P1 113.6(3)
C37 C32 H32 106.5
C37 C32 C33 110.2(4)
C37 C32 P1 113.0(3)
P1 C32 H32 106.5
C32 C33 H33A 109.9
C32 C33 H33B 109.9
H33A C33 H33B 108.3
C34 C33 C32 109.1(4)
C34 C33 H33A 109.9
C34 C33 H33B 109.9
C33 C34 H34A 109.2
C33 C34 H34B 109.2
H34A C34 H34B 107.9
C35 C34 C33 112.2(4)
C35 C34 H34A 109.2
C35 C34 H34B 109.2
C34 C35 H35A 109.4
C34 C35 H35B 109.4
C34 C35 C36 111.2(5)
H35A C35 H35B 108.0
C36 C35 H35A 109.4
C36 C35 H35B 109.4
C35 C36 H36A 109.3
C35 C36 H36B 109.3
C35 C36 C37 111.5(4)
H36A C36 H36B 108.0
C37 C36 H36A 109.3
C37 C36 H36B 109.3
C32 C37 C36 111.0(4)
C32 C37 H37A 109.4
C32 C37 H37B 109.4
C36 C37 H37A 109.4
C36 C37 H37B 109.4
H37A C37 H37B 108.0
C39 C38 H38 105.0
C39 C38 P1 116.2(3)
C43 C38 H38 105.0
C43 C38 C39 109.8(4)
C43 C38 P1 114.6(3)
P1 C38 H38 105.0
C38 C39 H39A 109.5
C38 C39 H39B 109.5
H39A C39 H39B 108.1
C40 C39 C38 110.7(4)
C40 C39 H39A 109.5
C40 C39 H39B 109.5
C39 C40 H40A 109.2
C39 C40 H40B 109.2
H40A C40 H40B 107.9
C41 C40 C39 112.0(5)
C41 C40 H40A 109.2
C41 C40 H40B 109.2
C40 C41 H41A 109.4
C40 C41 H41B 109.4
C40 C41 C42 111.3(4)
H41A C41 H41B 108.0
C42 C41 H41A 109.4
C42 C41 H41B 109.4
C41 C42 H42A 109.4
C41 C42 H42B 109.4
H42A C42 H42B 108.0
C43 C42 C41 111.2(4)
C43 C42 H42A 109.4
C43 C42 H42B 109.4
C38 C43 C42 111.4(4)
C38 C43 H43A 109.3
C38 C43 H43B 109.3
C42 C43 H43A 109.3
C42 C43 H43B 109.3
H43A C43 H43B 108.0
C45 C44 H44 104.5
C45 C44 P1 119.6(4)
C49 C44 H44 104.5
C49 C44 C45 108.7(4)
C49 C44 P1 113.5(3)
P1 C44 H44 104.5
C44 C45 H45A 109.8
C44 C45 H45B 109.8
H45A C45 H45B 108.2
C46 C45 C44 109.4(4)
C46 C45 H45A 109.8
C46 C45 H45B 109.8
C45 C46 H46A 109.0
C45 C46 H46B 109.0
C45 C46 C47 112.9(5)
H46A C46 H46B 107.8
C47 C46 H46A 109.0
C47 C46 H46B 109.0
C46 C47 H47A 109.3
C46 C47 H47B 109.3
C46 C47 C48 111.4(4)
H47A C47 H47B 108.0
C48 C47 H47A 109.3
C48 C47 H47B 109.3
C47 C48 H48A 109.6
C47 C48 H48B 109.6
H48A C48 H48B 108.2
C49 C48 C47 110.1(4)
C49 C48 H48A 109.6
C49 C48 H48B 109.6
C44 C49 H49A 109.6
C44 C49 H49B 109.6
C48 C49 C44 110.3(4)
C48 C49 H49A 109.6
C48 C49 H49B 109.6
H49A C49 H49B 108.1
C7 C50 H50A 109.5
C7 C50 H50B 109.5
C7 C50 H50C 109.5
H50A C50 H50B 109.5
H50A C50 H50C 109.5
H50B C50 H50C 109.5
C1 N1 C2 111.2(4)
C1 N1 C4 130.2(4)
C4 N1 C2 118.6(3)
C1 N2 C3 114.0(4)
C1 N2 C12 123.5(4)
C12 N2 C3 120.2(4)
C32 P1 Ru1 112.31(14)
C38 P1 Ru1 116.29(13)
C38 P1 C32 101.0(2)
C44 P1 Ru1 111.24(14)
C44 P1 C32 103.8(2)
C44 P1 C38 111.0(2)
C16A S1 C13A 88.0(5)
S1 C16A H16A 122.6
C15A C16A S1 114.8(10)
C15A C16A H16A 122.6
C16A C15A H15A 122.6
C14A C15A C16A 114.9(16)
C14A C15A H15A 122.6
C15A C14A H14A 122.2
C15A C14A C13A 116(2)
C13A C14A H14A 122.2
C12 C13A S1 118.5(5)
C14A C13A C12 134.7(12)
C14A C13A S1 106.7(11)
C16B S1B C13B 90.3(11)
S1B C16B H16B 123.8
C15B C16B S1B 112.4(16)
C15B C16B H16B 123.8
C16B C15B H15B 119.4
C14B C15B C16B 121(2)
C14B C15B H15B 119.4
C15B C14B H14B 125.1
C15B C14B C13B 110(2)
C13B C14B H14B 125.1
C12 C13B S1B 112.5(14)
C12 C13B C14B 138.9(17)
C14B C13B S1B 105.7(13)
H10D C100 H10E 107.5
Cl4 C100 H10D 108.5
Cl4 C100 H10E 108.5
Cl4 C100 Cl3 115(3)
Cl3 C100 H10D 108.5
Cl3 C100 H10E 108.5
Cl3A C101 Cl4A 110.1(10)
Cl3A C101 H10F 109.6
Cl3A C101 H10G 109.6
Cl4A C101 H10F 109.6
Cl4A C101 H10G 109.6
H10F C101 H10G 108.1

loop_
_geom_bond_atom_site_label_1
_geom_bond_atom_site_label_2
_geom_bond_distance
C1 Ru1 2.064(4)
C1 N1 1.352(5)
C1 N2 1.322(6)
C2 H2A 0.9700
C2 H2B 0.9700
C2 C3 1.520(7)
C2 N1 1.486(6)
C3 H3A 0.9700
C3 H3B 0.9700
C3 N2 1.476(5)
C4 C5 1.399(6)
C4 C11 1.409(7)
C4 N1 1.431(6)
C5 C6 1.392(7)
C5 C9 1.499(7)
C6 H6 0.9300
C6 C7 1.390(7)
C7 C8 1.392(7)
C7 C50 1.502(7)
C8 H8 0.9300
C8 C11 1.383(7)
C9 H9A 0.9600
C9 H9B 0.9600
C9 H9C 0.9600
C10 H10A 0.9600
C10 H10B 0.9600
C10 H10C 0.9600
C10 C11 1.513(7)
C12 H12A 0.9700
C12 H12B 0.9700
C12 H12C 0.9700
C12 H12D 0.9700
C12 N2 1.449(6)
C12 C13A 1.581(11)
C12 C13B 1.25(2)
Ru1 C17A 1.858(5)
Ru1 C17B 1.829(16)
Ru1 Cl1 2.4053(12)
Ru1 Cl2 2.4052(11)
Ru1 P1 2.4596(10)
C17A C18A 1.474(9)
C17A C24A 1.524(8)
C18A H18A 0.9300
C18A C19A 1.360(9)
C19A C25A 1.480(7)
C19A C26A 1.485(8)
C25A C24A 1.401(8)
C25A C20A 1.372(8)
C24A C23A 1.391(8)
C17B C18B 1.47(2)
C17B C24B 1.51(2)
C18B H18B 0.9300
C18B C19B 1.348(19)
C19B C25B 1.470(19)
C19B C26B 1.46(5)
C25B C24B 1.40(2)
C25B C20B 1.32(4)
C24B C23B 1.36(4)
C20A H20A 0.9300
C20A C21A 1.393(8)
C21A H21A 0.9300
C21A C22A 1.389(10)
C22A H22A 0.9300
C22A C23A 1.400(8)
C23A H23A 0.9300
C26A C27A 1.386(8)
C26A C31A 1.396(9)
C27A H27A 0.9300
C27A C28A 1.388(8)
C28A H28A 0.9300
C28A C29A 1.396(9)
C29A H29A 0.9300
C29A C30A 1.386(9)
C30A H30A 0.9300
C30A C31A 1.386(8)
C31A H31A 0.9300
C23B H23B 0.9300
C23B C22B 1.49(5)
C22B H22B 0.9300
C22B C21B 1.43(7)
C21B H21B 0.9300
C21B C20B 1.28(6)
C20B H20B 0.9300
C26B C27B 1.44(5)
C26B C31B 1.40(2)
C27B H27B 0.9300
C27B C28B 1.38(5)
C28B H28B 0.9300
C28B C29B 1.48(5)
C29B H29B 0.9300
C29B C30B 1.38(5)
C30B H30B 0.9300
C30B C31B 1.32(6)
C31B H31B 0.9300
C32 H32 0.9800
C32 C33 1.535(6)
C32 C37 1.526(7)
C32 P1 1.864(4)
C33 H33A 0.9700
C33 H33B 0.9700
C33 C34 1.529(7)
C34 H34A 0.9700
C34 H34B 0.9700
C34 C35 1.501(9)
C35 H35A 0.9700
C35 H35B 0.9700
C35 C36 1.517(7)
C36 H36A 0.9700
C36 H36B 0.9700
C36 C37 1.527(6)
C37 H37A 0.9700
C37 H37B 0.9700
C38 H38 0.9800
C38 C39 1.541(6)
C38 C43 1.518(6)
C38 P1 1.857(4)
C39 H39A 0.9700
C39 H39B 0.9700
C39 C40 1.525(7)
C40 H40A 0.9700
C40 H40B 0.9700
C40 C41 1.516(7)
C41 H41A 0.9700
C41 H41B 0.9700
C41 C42 1.523(6)
C42 H42A 0.9700
C42 H42B 0.9700
C42 C43 1.523(6)
C43 H43A 0.9700
C43 H43B 0.9700
C44 H44 0.9800
C44 C45 1.538(6)
C44 C49 1.532(7)
C44 P1 1.849(5)
C45 H45A 0.9700
C45 H45B 0.9700
C45 C46 1.521(8)
C46 H46A 0.9700
C46 H46B 0.9700
C46 C47 1.524(8)
C47 H47A 0.9700
C47 H47B 0.9700
C47 C48 1.528(7)
C48 H48A 0.9700
C48 H48B 0.9700
C48 C49 1.509(7)
C49 H49A 0.9700
C49 H49B 0.9700
C50 H50A 0.9600
C50 H50B 0.9600
C50 H50C 0.9600
S1 C16A 1.735(13)
S1 C13A 1.750(10)
C16A H16A 0.9300
C16A C15A 1.285(16)
C15A H15A 0.9300
C15A C14A 1.25(2)
C14A H14A 0.9300
C14A C13A 1.45(2)
S1B C16B 1.684(19)
S1B C13B 1.705(18)
C16B H16B 0.9300
C16B C15B 1.28(2)
C15B H15B 0.9300
C15B C14B 1.19(2)
C14B H14B 0.9300
C14B C13B 1.54(2)
C100 H10D 0.9700
C100 H10E 0.9700
C100 Cl4 1.50(4)
C100 Cl3 1.763(10)
Cl3A C101 1.780(10)
Cl4A C101 1.787(10)
C101 H10F 0.9700
C101 H10G 0.9700

loop_
_geom_torsion_atom_site_label_1
_geom_torsion_atom_site_label_2
_geom_torsion_atom_site_label_3
_geom_torsion_atom_site_label_4
_geom_torsion
C1 Ru1 C17A C18A 92.3(10)
C1 Ru1 C17A C24A -89.9(12)
C1 Ru1 C17B C18B -91(7)
C1 Ru1 C17B C24B 104(10)
C2 C3 N2 C1 -10.2(5)
C2 C3 N2 C12 -173.8(4)
C3 C2 N1 C1 -9.6(6)
C3 C2 N1 C4 169.8(4)
C4 C5 C6 C7 1.4(6)
C5 C4 C11 C8 1.3(6)
C5 C4 C11 C10 179.6(4)
C5 C4 N1 C1 -92.4(6)
C5 C4 N1 C2 88.3(5)
C5 C6 C7 C8 0.3(7)
C5 C6 C7 C50 -177.3(4)
C6 C7 C8 C11 -1.3(7)
C7 C8 C11 C4 0.5(7)
C7 C8 C11 C10 -177.8(5)
C9 C5 C6 C7 179.8(4)
C11 C4 C5 C6 -2.3(6)
C11 C4 C5 C9 179.4(4)
C11 C4 N1 C1 91.6(6)
C11 C4 N1 C2 -87.6(5)
Ru1 C1 N1 C2 -174.5(4)
Ru1 C1 N1 C4 6.2(7)
Ru1 C1 N2 C3 -177.1(3)
Ru1 C1 N2 C12 -14.1(6)
Ru1 C17A C18A C19A 176.5(7)
Ru1 C17A C24A C25A -175.4(10)
Ru1 C17A C24A C23A 0.9(17)
Ru1 C17B C18B C19B -174(5)
Ru1 C17B C24B C25B 170(8)
Ru1 C17B C24B C23B -18(15)
C17A Ru1 C17B C18B 114(30)
C17A Ru1 C17B C24B -51(18)
C17A C18A C19A C25A 0.5(8)
C17A C18A C19A C26A -179.6(7)
C17A C24A C23A C22A -176.1(8)
C18A C17A C24A C25A 2.8(9)
C18A C17A C24A C23A 179.0(6)
C18A C19A C25A C24A 1.4(6)
C18A C19A C25A C20A -175.3(6)
C18A C19A C26A C27A 32.1(8)
C18A C19A C26A C31A -148.7(6)
C19A C25A C24A C17A -2.6(7)
C19A C25A C24A C23A -179.3(4)
C19A C25A C20A C21A 179.1(5)
C19A C26A C27A C28A 178.6(6)
C19A C26A C31A C30A -178.3(6)
C25A C19A C26A C27A -148.0(5)
C25A C19A C26A C31A 31.1(8)
C25A C24A C23A C22A -0.2(8)
C25A C20A C21A C22A -0.9(9)
C24A C17A C18A C19A -2.0(10)
C24A C25A C20A C21A 2.8(8)
C17B Ru1 C17A C18A 118(26)
C17B Ru1 C17A C24A -64(24)
C17B C18B C19B C25B 4(6)
C17B C18B C19B C26B 179(5)
C17B C24B C23B C22B -172(7)
C18B C17B C24B C25B 4(8)
C18B C17B C24B C23B 176(6)
C18B C19B C25B C24B -1(4)
C18B C19B C25B C20B -171(3)
C18B C19B C26B C27B 35(5)
C18B C19B C26B C31B -144(4)
C19B C25B C24B C17B -2(7)
C19B C25B C24B C23B -174(5)
C19B C25B C20B C21B 170(4)
C19B C26B C27B C28B 175(3)
C19B C26B C31B C30B -179(3)
C25B C19B C26B C27B -150(3)
C25B C19B C26B C31B 30(6)
C25B C24B C23B C22B -1(7)
C24B C17B C18B C19B -5(8)
C24B C25B C20B C21B 1(6)
C24B C23B C22B C21B 7(6)
C20A C25A C24A C17A 174.5(7)
C20A C25A C24A C23A -2.3(7)
C20A C21A C22A C23A -1.5(10)
C21A C22A C23A C24A 2.1(9)
C26A C19A C25A C24A -178.5(5)
C26A C19A C25A C20A 4.9(9)
C26A C27A C28A C29A 0.1(10)
C27A C26A C31A C30A 0.8(9)
C27A C28A C29A C30A 0.1(11)
C28A C29A C30A C31A 0.1(11)
C29A C30A C31A C26A -0.5(10)
C31A C26A C27A C28A -0.6(9)
C23B C22B C21B C20B -9(7)
C22B C21B C20B C25B 5(7)
C20B C25B C24B C17B 169(5)
C20B C25B C24B C23B -3(8)
C26B C19B C25B C24B -176(4)
C26B C19B C25B C20B 14(6)
C26B C27B C28B C29B 9(5)
C27B C26B C31B C30B 1(6)
C27B C28B C29B C30B -8(5)
C28B C29B C30B C31B 4(6)
C29B C30B C31B C26B -1(7)
C31B C26B C27B C28B -6(6)
C32 C33 C34 C35 57.8(6)
C33 C32 C37 C36 57.5(5)
C33 C32 P1 Ru1 61.3(4)
C33 C32 P1 C38 -174.1(3)
C33 C32 P1 C44 -58.9(4)
C33 C34 C35 C36 -56.0(6)
C34 C35 C36 C37 54.0(6)
C35 C36 C37 C32 -55.2(6)
C37 C32 C33 C34 -57.9(5)
C37 C32 P1 Ru1 -65.2(3)
C37 C32 P1 C38 59.4(3)
C37 C32 P1 C44 174.5(3)
C38 C39 C40 C41 -55.6(7)
C39 C38 C43 C42 -57.5(6)
C39 C38 P1 Ru1 172.4(3)
C39 C38 P1 C32 50.5(4)
C39 C38 P1 C44 -59.1(4)
C39 C40 C41 C42 54.4(7)
C40 C41 C42 C43 -54.4(6)
C41 C42 C43 C38 56.7(6)
C43 C38 C39 C40 56.6(6)
C43 C38 P1 Ru1 -57.8(4)
C43 C38 P1 C32 -179.7(3)
C43 C38 P1 C44 70.7(4)
C44 C45 C46 C47 55.1(6)
C45 C44 C49 C48 62.6(5)
C45 C44 P1 Ru1 -160.7(3)
C45 C44 P1 C32 -39.8(4)
C45 C44 P1 C38 68.1(4)
C45 C46 C47 C48 -52.7(6)
C46 C47 C48 C49 54.1(6)
C47 C48 C49 C44 -59.9(5)
C49 C44 C45 C46 -59.0(5)
C49 C44 P1 Ru1 68.8(3)
C49 C44 P1 C32 -170.2(3)
C49 C44 P1 C38 -62.4(4)
C50 C7 C8 C11 176.3(4)
N1 C1 N2 C3 4.6(5)
N1 C1 N2 C12 167.5(4)
N1 C2 C3 N2 11.0(5)
N1 C4 C5 C6 -178.1(4)
N1 C4 C5 C9 3.6(6)
N1 C4 C11 C8 177.2(4)
N1 C4 C11 C10 -4.5(6)
N2 C1 N1 C2 3.6(5)
N2 C1 N1 C4 -175.8(4)
N2 C12 C13A S1 92.4(7)
N2 C12 C13A C14A -83(2)
N2 C12 C13B S1B -84(2)
N2 C12 C13B C14B 119(3)
Cl1 Ru1 C17A C18A 3.5(10)
Cl1 Ru1 C17A C24A -178.6(11)
Cl1 Ru1 C17B C18B -179(6)
Cl1 Ru1 C17B C24B 15(10)
Cl2 Ru1 C17A C18A -178.4(9)
Cl2 Ru1 C17A C24A -0.5(13)
Cl2 Ru1 C17B C18B -3(7)
Cl2 Ru1 C17B C24B -168(9)
P1 Ru1 C17A C18A -86.5(10)
P1 Ru1 C17A C24A 91.3(12)
P1 Ru1 C17B C18B 89(7)
P1 Ru1 C17B C24B -76(10)
P1 C32 C33 C34 174.1(4)
P1 C32 C37 C36 -174.2(3)
P1 C38 C39 C40 -171.3(4)
P1 C38 C43 C42 169.5(3)
P1 C44 C45 C46 168.4(4)
P1 C44 C49 C48 -161.7(3)
S1 C16A C15A C14A 3(2)
C16A S1 C13A C12 -175.5(9)
C16A S1 C13A C14A 0.7(15)
C16A C15A C14A C13A -2(3)
C15A C14A C13A C12 176.0(15)
C15A C14A C13A S1 1(3)
C13A C12 N2 C1 130.3(5)
C13A C12 N2 C3 -67.8(6)
C13A C12 C13B S1B -21(3)
C13A C12 C13B C14B -178(8)
C13A S1 C16A C15A -2.0(11)
S1B C16B C15B C14B 3(2)
C16B S1B C13B C12 -169(2)
C16B S1B C13B C14B -4.7(18)
C16B C15B C14B C13B -6(3)
C15B C14B C13B C12 165(3)
C15B C14B C13B S1B 7(3)
C13B C12 N2 C1 149.2(11)
C13B C12 N2 C3 -48.8(12)
C13B C12 C13A S1 -33(5)
C13B C12 C13A C14A 152(6)
C13B S1B C16B C15B 2.0(13)
